data_7122851
loop_
_publ_author_name
'Cosimi, Elena'
'Trapp, Nils'
'Ebert, Marc-Olivier'
'Wennemers, Helma'

_publ_section_title
;
 Combined Experimental and Theoretical Study of Long-Range H F
 Interactions in \a Fluoro Amides
;
_journal_name_full 'Chemical Communications'
_journal_paper_doi 10.1039/C8CC09987A
_journal_year 2019
_chemical_formula_moiety 'C11 H12 F N O3'
_chemical_formula_sum 'C11 H12 F N O3'
_chemical_formula_weight 225.22
_space_group_crystal_system orthorhombic
_space_group_IT_number 61
_space_group_name_Hall '-P 2ac 2ab'
_space_group_name_H-M_alt 'P b c a'
_symmetry_space_group_name_Hall '-P 2ac 2ab'
_symmetry_space_group_name_H-M 'P b c a'
_atom_sites_solution_hydrogens mixed
_atom_sites_solution_primary dual
_audit_creation_date 2018-05-24
_audit_creation_method
;
Olex2 1.2
(compiled 2018.05.18 svn.r3508 for OlexSys, GUI svn.r5497)
;
_audit_update_record
;
2018-12-13 deposited with the CCDC.
2019-01-16 downloaded from the CCDC.
;
_cell_angle_alpha 90
_cell_angle_beta 90
_cell_angle_gamma 90
_cell_formula_units_Z 8
_cell_length_a 8.53280(10)
_cell_length_b 10.29960(10)
_cell_length_c 23.8575(3)
_cell_measurement_reflns_used 32164
_cell_measurement_temperature 100.0(1)
_cell_measurement_theta_max 79.4320
_cell_measurement_theta_min 3.6590
_cell_volume 2096.70(4)
_computing_cell_refinement 'CrysAlisPro 1.171.39.31d (Rigaku OD, 2017)'
_computing_data_collection 'CrysAlisPro 1.171.39.31d (Rigaku OD, 2017)'
_computing_data_reduction 'CrysAlisPro 1.171.39.31d (Rigaku OD, 2017)'
_computing_molecular_graphics 'Olex2 (Dolomanov et al., 2009)'
_computing_publication_material 'Olex2 (Dolomanov et al., 2009)'
_computing_structure_refinement 'ShelXL (Sheldrick, 2015)'
_computing_structure_solution 'ShelXT (Sheldrick, 2015)'
_diffrn_ambient_environment N~2~
_diffrn_ambient_temperature 100.0(1)
_diffrn_detector 'CCD plate'
_diffrn_detector_type 'Pilatus 300K'
_diffrn_measured_fraction_theta_full 1.000
_diffrn_measured_fraction_theta_max 0.992
_diffrn_measurement_details
;
List of Runs (angles in degrees, time in seconds):

  # Type    Start    End  Width  t~exp~   \w     \q     \k     \f   Frames
#--------------------------------------------------------------------------
  1  \w    -51.00  41.00   0.50    0.23    --  -26.00  80.00-144.21  184
  2  \w      4.00  30.00   0.50    0.23    --   34.00  90.00-133.72   52
  3  \w     37.00 125.00   0.50    0.23    --   49.37  38.00 -30.00  176
  4  \w     68.00 155.00   0.50    0.93    --   82.00  53.00  11.58  174
  5  \w    138.00 164.00   0.50    0.93    --  110.00  77.00 -30.00   52
  6  \w    147.00 177.00   0.50    0.93    --  110.00  38.00 -30.00   60
  7  \w    135.00 176.00   0.50    0.93    --  110.00  77.00  60.00   82
  8  \w    141.00 173.00   0.50    0.93    --  110.00  77.00  90.00   64
  9  \w    132.00 169.00   0.50    0.93    --  110.00  77.00 150.00   74
 10  \w    128.00 172.00   0.50    0.93    --  110.00  77.00 120.00   88
 11  \w    132.00 178.00   0.50    0.93    --  110.00  38.00 150.00   92
 12  \w     96.00 130.00   0.50    0.93    --  110.00  57.00  30.00   68
 13  \w    119.00 167.00   0.50    0.93    --  110.00  77.00   0.00   96
 14  \w    103.00 142.00   0.50    0.93    --  110.00  38.00 -90.00   78
 15  \w    128.00 166.00   0.50    0.93    --  110.00  77.00-150.00   76
 16  \w     99.00 136.00   0.50    0.93    --  110.00  38.00-120.00   74
 17  \w     99.00 126.00   0.50    0.93    --  110.00  38.00 -60.00   54
 18  \w     98.00 135.00   0.50    0.93    --  110.00  38.00 -30.00   74
 19  \w     99.00 126.00   0.50    0.93    --  110.00  38.00  30.00   54
 20  \w    103.00 178.00   0.50    0.93    --  110.00  38.00  90.00  150
 21  \w     97.00 132.00   0.50    0.93    --  110.00  57.00 150.00   70
 22  \w     98.00 128.00   0.50    0.93    --  110.00  38.00 150.00   60
 23  \w     99.00 147.00   0.50    0.93    --  110.00  38.00 120.00   96
 24  \w     86.00 173.00   0.50    0.93    --  110.00  77.00  30.00  174
 25  \w     86.00 177.00   0.50    0.93    --  110.00  77.00 -90.00  182
 26  \w    100.00 129.00   0.50    0.93    --  110.00  38.00-150.00   58
 27  \w     86.00 177.00   0.50    0.93    --  110.00  77.00-180.00  182
 28  \w     86.00 177.00   0.50    0.93    --  110.00  77.00-120.00  182
 29  \w     86.00 134.00   0.50    0.93    --  110.00  77.00 -30.00   96
 30  \w     86.00 176.00   0.50    0.93    --  110.00  77.00 -60.00  180
 31  \w     86.00 114.00   0.50    0.93    --  110.00  77.00 120.00   56
 32  \w     86.00 127.00   0.50    0.93    --  110.00  77.00 150.00   82
 33  \w     86.00 112.00   0.50    0.93    --  110.00  77.00  90.00   52
 34  \w     87.00 129.00   0.50    0.93    --  110.00  77.00  60.00   84
 35  \w     87.00 112.00   0.50    0.93    --  110.00  77.00   0.00   50
 36  \w     58.00 145.00   0.50    0.23    --   74.00  59.00  29.48  174
 37  \w     59.00 120.00   0.50    0.23    --   49.37 178.00 150.00  122
 38  \w     25.00 113.00   0.50    0.23    --   46.00  72.00  85.71  176
 39  \w     34.00 121.00   0.50    0.23    --   49.37  57.00   0.00  174
 40  \w     38.00  84.00   0.50    0.93    --  110.00 -57.00 -30.00   92
 41  \w     44.00 109.00   0.50    0.93    --  110.00 -99.00   0.00  130
 42  \w     92.00 120.00   0.50    0.93    --  110.00-125.00   0.00   56
 43  \w     57.00 122.00   0.50    0.23    --   49.37-178.00  60.00  130
 44  \w     63.00 106.00   0.50    0.93    --  110.00 -99.00 120.00   86
 45  \w     38.00  84.00   0.50    0.93    --  110.00 -57.00  30.00   92
 46  \w     43.00 104.00   0.50    0.93    --  110.00 -99.00  60.00  122
 47  \w     59.00  85.00   0.50    0.93    --  110.00-125.00   0.00   52
 48  \w     51.00 109.00   0.50    0.93    --  110.00 -77.00-120.00  116
 49  \w     61.00 116.00   0.50    0.93    --  110.00-125.00-180.00  110
 50  \w     44.00  78.00   0.50    0.93    --  110.00 -57.00-180.00   68
 51  \w     44.00 110.00   0.50    0.93    --  110.00 -99.00-150.00  132
 52  \w     86.00 122.00   0.50    0.93    --  110.00  77.00-150.00   72
 53  \w     -3.00  23.00   0.50    0.23    --   30.00  97.00  88.91   52
 54  \w     29.00 117.00   0.50    0.23    --   50.00  72.00 172.68  176
 55  \w    -40.00  48.00   0.50    0.23    --  -26.00  49.00  80.31  176
 56  \w    -94.00  -3.00   0.50    0.93    --  -70.00  77.00-120.00  182
 57  \w   -121.00 -34.00   0.50    0.23    --  -49.37 -57.00 -60.00  174
 58  \w   -121.00 -32.00   0.50    0.23    --  -54.00 -73.00   7.97  178
 59  \w   -121.00 -32.00   0.50    0.23    --  -54.00 -72.00 158.93  178
 60  \w   -125.00 -37.00   0.50    0.23    --  -58.00 -71.00  76.78  176
 61  \w   -125.00 -37.00   0.50    0.23    --  -58.00 -71.00 -37.21  176
 62  \w   -125.00 -37.00   0.50    0.23    --  -58.00 -71.00 -75.30  176
 63  \w   -125.00 -36.00   0.50    0.23    --  -58.00 -72.00-123.17  178
 64  \w   -138.00 -50.00   0.50    0.93    --  -70.00 -68.00 -30.73  176
 65  \w   -137.00 -48.00   0.50    0.93    --  -70.00 -72.00 140.49  178
 66  \w   -140.00 -52.00   0.50    0.93    --  -70.00 -62.00  94.49  176
 67  \w   -138.00 -49.00   0.50    0.93    --  -70.00 -69.00 -92.67  178
 68  \w   -137.00 -48.00   0.50    0.93    --  -70.00 -72.00-145.21  178
 69  \w   -137.00 -48.00   0.50    0.93    --  -70.00 -73.00-176.45  178
 70  \w   -137.00 -49.00   0.50    0.93    --  -70.00 -71.00-162.86  176
 71  \w   -137.00 -48.00   0.50    0.93    --  -70.00 -73.00-112.77  178
 72  \w   -139.00 -51.00   0.50    0.93    --  -70.00 -65.00 -90.15  176
 73  \w   -137.00 -49.00   0.50    0.93    --  -70.00 -71.00  73.48  176
 74  \w   -137.00 -48.00   0.50    0.93    --  -70.00 -72.00  24.39  178
 75  \w   -139.00 -50.00   0.50    0.93    --  -70.00 -67.00  45.63  178
 76  \w   -137.00 -48.00   0.50    0.93    --  -70.00 -72.00 150.39  178
 77  \w   -138.00 -50.00   0.50    0.93    --  -70.00 -68.00 -40.80  176
 78  \w   -137.00 -48.00   0.50    0.93    --  -70.00 -73.00  98.29  178
 79  \w   -138.00 -50.00   0.50    0.93    --  -70.00 -68.00 -63.78  176
;
_diffrn_measurement_device 'four-circle diffractometer'
_diffrn_measurement_device_type 'XtaLAB Synergy, Dualflex, Pilatus 300K'
_diffrn_measurement_method '\w scans'
_diffrn_orient_matrix_type 'CrysAlisPro convention (1999,Acta A55,543-557)'
_diffrn_orient_matrix_UB_11 -0.0037667000
_diffrn_orient_matrix_UB_12 -0.0005325000
_diffrn_orient_matrix_UB_13 -0.0645488000
_diffrn_orient_matrix_UB_21 -0.0119067000
_diffrn_orient_matrix_UB_22 -0.1493105000
_diffrn_orient_matrix_UB_23 0.0002937000
_diffrn_orient_matrix_UB_31 -0.1800729000
_diffrn_orient_matrix_UB_32 0.0098087000
_diffrn_orient_matrix_UB_33 0.0013123000
_diffrn_radiation_monochromator mirror
_diffrn_radiation_probe x-ray
_diffrn_radiation_type CuK\a
_diffrn_radiation_wavelength 1.54184
_diffrn_reflns_av_R_equivalents 0.0690
_diffrn_reflns_av_unetI/netI 0.0170
_diffrn_reflns_Laue_measured_fraction_full 1.000
_diffrn_reflns_Laue_measured_fraction_max 0.992
_diffrn_reflns_limit_h_max 8
_diffrn_reflns_limit_h_min -10
_diffrn_reflns_limit_k_max 13
_diffrn_reflns_limit_k_min -13
_diffrn_reflns_limit_l_max 30
_diffrn_reflns_limit_l_min -30
_diffrn_reflns_number 69572
_diffrn_reflns_point_group_measured_fraction_full 1.000
_diffrn_reflns_point_group_measured_fraction_max 0.992
_diffrn_reflns_theta_full 67.684
_diffrn_reflns_theta_max 80.370
_diffrn_reflns_theta_min 3.705
_diffrn_source 'micro-focus sealed X-ray tube'
_diffrn_source_type 'PhotonJet (Cu) X-ray Source'
_exptl_absorpt_coefficient_mu 0.984
_exptl_absorpt_correction_T_max 1.000
_exptl_absorpt_correction_T_min 0.798
_exptl_absorpt_correction_type gaussian
_exptl_absorpt_process_details
;
CrysAlisPro 1.171.39.31d (Rigaku Oxford Diffraction, 2017)
Numerical absorption correction based on gaussian integration over
            a multifaceted crystal model
Empirical absorption correction using spherical harmonics,
 implemented in SCALE3 ABSPACK scaling algorithm.
;
_exptl_crystal_colour 'clear colourless'
_exptl_crystal_colour_lustre clear
_exptl_crystal_colour_primary colourless
_exptl_crystal_density_diffrn 1.427
_exptl_crystal_description plate
_exptl_crystal_F_000 944
_exptl_crystal_size_max 0.134
_exptl_crystal_size_mid 0.105
_exptl_crystal_size_min 0.05
_refine_diff_density_max 0.305
_refine_diff_density_min -0.252
_refine_diff_density_rms 0.052
_refine_ls_extinction_method none
_refine_ls_goodness_of_fit_ref 1.069
_refine_ls_hydrogen_treatment mixed
_refine_ls_matrix_type full
_refine_ls_number_parameters 149
_refine_ls_number_reflns 2274
_refine_ls_number_restraints 1
_refine_ls_restrained_S_all 1.070
_refine_ls_R_factor_all 0.0422
_refine_ls_R_factor_gt 0.0401
_refine_ls_shift/su_max 0.000
_refine_ls_shift/su_mean 0.000
_refine_ls_structure_factor_coef Fsqd
_refine_ls_weighting_details 'w=1/[\s^2^(Fo^2^)+(0.0721P)^2^+0.7269P] where P=(Fo^2^+2Fc^2^)/3'
_refine_ls_weighting_scheme calc
_refine_ls_wR_factor_gt 0.1155
_refine_ls_wR_factor_ref 0.1176
_reflns_Friedel_coverage 0.000
_reflns_number_gt 2123
_reflns_number_total 2274
_reflns_threshold_expression 'I > 2\s(I)'
_cod_data_source_file c8cc09987a2.cif
_cod_data_source_block w200518_1_1
_cod_database_code 7122851
_shelx_shelxl_version_number 2018/3
_chemical_oxdiff_formula C11H12FNO3
_shelx_space_group_comment
;
The symmetry employed for this shelxl refinement is uniquely defined
by the following loop, which should always be used as a source of
symmetry information in preference to the above space-group names.
They are only intended as comments.
;
_reflns_odcompleteness_completeness 99.95
_reflns_odcompleteness_iscentric 1
_reflns_odcompleteness_theta 66.97
_olex2_refinement_description
;
1. Fixed Uiso
 At 1.2 times of:
  All C(H) groups, All C(H,H) groups, All N(H) groups
 At 1.5 times of:
  All C(H,H,H) groups
2. Restrained distances
 N1-H1
 0.93 with sigma of 0.02
3.a Ternary CH refined with riding coordinates:
 C9(H9)
3.b Secondary CH2 refined with riding coordinates:
 C7(H7A,H7B)
3.c Aromatic/amide H refined with riding coordinates:
 C1(H1A), C2(H2), C3(H3), C4(H4), C5(H5)
3.d Idealised Me refined as rotating group:
 C11(H11A,H11B,H11C)
;
_olex2_date_sample_submission 2018-05-17
_olex2_submission_original_sample_id w200518_1_1
_olex2_submission_special_instructions 'No special instructions were received'
_oxdiff_exptl_absorpt_empirical_details
;
Empirical correction (ABSPACK) includes:
- Absorption correction using spherical harmonics
- Frame scaling
- Detector area scaling
;
_oxdiff_exptl_absorpt_empirical_full_max 1.951
_oxdiff_exptl_absorpt_empirical_full_min 0.594

loop_
_space_group_symop_operation_xyz
'x, y, z'
'-x+1/2, -y, z+1/2'
'-x, y+1/2, -z+1/2'
'x+1/2, -y+1/2, -z'
'-x, -y, -z'
'x-1/2, y, -z-1/2'
'x, -y-1/2, z-1/2'
'-x-1/2, y-1/2, z'

loop_
_atom_site_label
_atom_site_type_symbol
_atom_site_fract_x
_atom_site_fract_y
_atom_site_fract_z
_atom_site_U_iso_or_equiv
_atom_site_adp_type
_atom_site_occupancy
_atom_site_site_symmetry_order
_atom_site_calc_flag
_atom_site_refinement_flags_posn
F1 F 0.33333(9) 0.10444(8) 0.43567(3) 0.0297(2) Uani 1 1 d .
O1 O 0.42972(11) 0.33073(9) 0.48096(4) 0.0278(2) Uani 1 1 d .
O2 O 0.30999(11) 0.26016(10) 0.34648(4) 0.0302(2) Uani 1 1 d .
O3 O 0.08790(11) 0.34673(9) 0.38173(4) 0.0262(2) Uani 1 1 d .
N1 N 0.18494(13) 0.35590(11) 0.51674(4) 0.0243(3) Uani 1 1 d D
H1 H 0.0882(17) 0.3209(16) 0.5181(7) 0.029 Uiso 1 1 d DR
C1 C 0.21534(15) 0.32320(13) 0.64117(6) 0.0279(3) Uani 1 1 d .
H1A H 0.129870 0.279949 0.625797 0.033 Uiso 1 1 calc R
C2 C 0.26673(17) 0.29141(14) 0.69453(6) 0.0320(3) Uani 1 1 d .
H2 H 0.215521 0.226989 0.714795 0.038 Uiso 1 1 calc R
C3 C 0.39452(17) 0.35536(14) 0.71794(6) 0.0316(3) Uani 1 1 d .
H3 H 0.428235 0.334496 0.753896 0.038 Uiso 1 1 calc R
C4 C 0.47118(17) 0.45028(14) 0.68733(6) 0.0308(3) Uani 1 1 d .
H4 H 0.557137 0.492930 0.702676 0.037 Uiso 1 1 calc R
C5 C 0.41992(15) 0.48210(13) 0.63362(5) 0.0260(3) Uani 1 1 d .
H5 H 0.472266 0.545551 0.613157 0.031 Uiso 1 1 calc R
C6 C 0.29096(15) 0.41952(12) 0.61046(5) 0.0233(3) Uani 1 1 d .
C7 C 0.22866(16) 0.46249(13) 0.55396(5) 0.0257(3) Uani 1 1 d .
H7A H 0.137582 0.517134 0.559912 0.031 Uiso 1 1 calc R
H7B H 0.307935 0.514810 0.535552 0.031 Uiso 1 1 calc R
C8 C 0.28899(14) 0.30249(12) 0.48245(5) 0.0229(3) Uani 1 1 d .
C9 C 0.22520(15) 0.20438(12) 0.43987(5) 0.0235(3) Uani 1 1 d .
H9 H 0.122650 0.171286 0.451610 0.028 Uiso 1 1 calc R
C10 C 0.21411(14) 0.27172(12) 0.38313(5) 0.0231(3) Uani 1 1 d .
C11 C 0.07140(17) 0.42637(13) 0.33176(6) 0.0299(3) Uani 1 1 d .
H11A H 0.091321 0.374400 0.299120 0.045 Uiso 1 1 calc GR
H11B H 0.145119 0.496701 0.333177 0.045 Uiso 1 1 calc GR
H11C H -0.033133 0.460583 0.329978 0.045 Uiso 1 1 calc GR

loop_
_atom_site_aniso_label
_atom_site_aniso_U_11
_atom_site_aniso_U_22
_atom_site_aniso_U_33
_atom_site_aniso_U_23
_atom_site_aniso_U_13
_atom_site_aniso_U_12
F1 0.0316(4) 0.0269(4) 0.0305(4) -0.0004(3) 0.0018(3) 0.0074(3)
O1 0.0186(5) 0.0341(5) 0.0308(5) -0.0018(4) -0.0004(3) -0.0007(4)
O2 0.0260(5) 0.0384(5) 0.0262(5) 0.0010(4) 0.0044(4) 0.0039(4)
O3 0.0249(5) 0.0289(5) 0.0249(5) -0.0003(3) 0.0004(3) 0.0039(4)
N1 0.0194(5) 0.0287(6) 0.0247(5) -0.0024(4) 0.0000(4) -0.0009(4)
C1 0.0216(6) 0.0292(7) 0.0329(7) 0.0019(5) 0.0019(5) -0.0010(5)
C2 0.0307(7) 0.0343(7) 0.0310(7) 0.0065(5) 0.0078(5) 0.0026(6)
C3 0.0330(7) 0.0384(7) 0.0234(6) -0.0002(5) 0.0004(5) 0.0086(6)
C4 0.0284(7) 0.0349(7) 0.0290(7) -0.0065(5) -0.0033(5) 0.0015(6)
C5 0.0243(6) 0.0254(6) 0.0283(6) -0.0021(5) 0.0020(5) 0.0002(5)
C6 0.0215(6) 0.0239(6) 0.0245(6) -0.0028(4) 0.0023(4) 0.0031(5)
C7 0.0263(7) 0.0245(6) 0.0264(6) -0.0013(5) -0.0008(5) 0.0018(5)
C8 0.0206(6) 0.0251(6) 0.0230(6) 0.0019(4) -0.0010(4) 0.0014(5)
C9 0.0209(6) 0.0245(6) 0.0252(6) 0.0000(5) 0.0016(4) 0.0016(5)
C10 0.0214(6) 0.0236(6) 0.0244(6) -0.0026(4) -0.0003(4) -0.0009(4)
C11 0.0336(7) 0.0291(6) 0.0270(6) 0.0020(5) -0.0028(5) 0.0044(5)

loop_
_atom_type_symbol
_atom_type_description
_atom_type_scat_dispersion_real
_atom_type_scat_dispersion_imag
_atom_type_scat_source
C C 0.0181 0.0091 'International Tables Vol C Tables 4.2.6.8 and 6.1.1.4'
H H 0.0000 0.0000 'International Tables Vol C Tables 4.2.6.8 and 6.1.1.4'
F F 0.0727 0.0534 'International Tables Vol C Tables 4.2.6.8 and 6.1.1.4'
N N 0.0311 0.0180 'International Tables Vol C Tables 4.2.6.8 and 6.1.1.4'
O O 0.0492 0.0322 'International Tables Vol C Tables 4.2.6.8 and 6.1.1.4'

loop_
_exptl_crystal_face_index_h
_exptl_crystal_face_index_k
_exptl_crystal_face_index_l
_exptl_crystal_face_perp_dist
-4 -5 1 0.0407
4 4 -1 0.0592
4 -5 1 0.0721
-3 6 -1 0.0612
0 -1 15 0.0198
0 0 -15 0.0252
-3 2 12 0.0372
0 3 14 0.0342
5 1 7 0.0474
4 -4 -5 0.0708
-4 4 4 0.0506
-3 5 -8 0.0542
4 4 -8 0.0544
5 -1 2 0.0540
-3 -3 -10 0.0412
3 -4 -9 0.0645

loop_
_geom_angle_atom_site_label_1
_geom_angle_atom_site_label_2
_geom_angle_atom_site_label_3
_geom_angle
C10 O3 C11 115.35(10)
C7 N1 H1 120.8(11)
C8 N1 H1 118.0(11)
C8 N1 C7 121.04(11)
C2 C1 H1A 119.8
C2 C1 C6 120.36(13)
C6 C1 H1A 119.8
C1 C2 H2 119.8
C1 C2 C3 120.33(13)
C3 C2 H2 119.8
C2 C3 H3 120.2
C4 C3 C2 119.54(13)
C4 C3 H3 120.2
C3 C4 H4 119.9
C3 C4 C5 120.19(13)
C5 C4 H4 119.9
C4 C5 H5 119.8
C6 C5 C4 120.35(13)
C6 C5 H5 119.8
C1 C6 C7 120.92(12)
C5 C6 C1 119.22(12)
C5 C6 C7 119.74(12)
N1 C7 C6 114.27(10)
N1 C7 H7A 108.7
N1 C7 H7B 108.7
C6 C7 H7A 108.7
C6 C7 H7B 108.7
H7A C7 H7B 107.6
O1 C8 N1 124.78(12)
O1 C8 C9 118.75(11)
N1 C8 C9 116.39(11)
F1 C9 C8 107.52(10)
F1 C9 H9 110.9
F1 C9 C10 108.38(10)
C8 C9 H9 110.9
C10 C9 C8 108.10(10)
C10 C9 H9 110.9
O2 C10 O3 126.26(12)
O2 C10 C9 123.93(12)
O3 C10 C9 109.77(10)
O3 C11 H11A 109.5
O3 C11 H11B 109.5
O3 C11 H11C 109.5
H11A C11 H11B 109.5
H11A C11 H11C 109.5
H11B C11 H11C 109.5

loop_
_geom_bond_atom_site_label_1
_geom_bond_atom_site_label_2
_geom_bond_distance
F1 C9 1.3859(14)
O1 C8 1.2360(16)
O2 C10 1.2034(15)
O3 C10 1.3258(16)
O3 C11 1.4539(16)
N1 H1 0.902(14)
N1 C7 1.4604(16)
N1 C8 1.3267(17)
C1 H1A 0.9300
C1 C2 1.386(2)
C1 C6 1.3919(18)
C2 H2 0.9300
C2 C3 1.391(2)
C3 H3 0.9300
C3 C4 1.385(2)
C4 H4 0.9300
C4 C5 1.3931(19)
C5 H5 0.9300
C5 C6 1.3899(18)
C6 C7 1.5149(17)
C7 H7A 0.9700
C7 H7B 0.9700
C8 C9 1.5329(17)
C9 H9 0.9800
C9 C10 1.5238(17)
C11 H11A 0.9600
C11 H11B 0.9600
C11 H11C 0.9600

loop_
_exptl_oxdiff_crystal_face_indexfrac_h
_exptl_oxdiff_crystal_face_indexfrac_k
_exptl_oxdiff_crystal_face_indexfrac_l
_exptl_oxdiff_crystal_face_x
_exptl_oxdiff_crystal_face_y
_exptl_oxdiff_crystal_face_z
-4.0035 -4.9978 1.0040 -0.0471 0.7942 0.6732
4.0032 3.9982 -1.0032 0.0475 -0.6449 -0.6830
4.0028 -4.9957 1.0038 -0.0772 0.6986 -0.7685
-3.0018 5.9956 -1.0047 0.0730 -0.8598 0.5980
0.0114 -0.9838 14.9973 -0.9676 0.1512 0.0080
-0.0117 -0.0158 -14.9965 0.9681 -0.0019 -0.0177
-2.9925 2.0110 11.9956 -0.7641 -0.2611 0.5743
0.0116 3.0134 13.9942 -0.9050 -0.4460 0.0458
5.0096 1.0082 6.9974 -0.4711 -0.2081 -0.8830
3.9983 -4.0025 -4.9956 0.3095 0.5485 -0.7658
-3.9991 4.0014 3.9958 -0.2450 -0.5487 0.7646
-3.0074 4.9886 -8.0022 0.5252 -0.7114 0.5800
3.9978 3.9909 -8.0015 0.4993 -0.6458 -0.6912
5.0052 -0.9962 2.0002 -0.1474 0.0897 -0.9085
-3.0108 -3.0100 -9.9951 0.6581 0.4823 0.4995
2.9944 -4.0070 -8.9946 0.5714 0.5600 -0.5903
